data_7155207
loop_
_publ_author_name
'Zhu, Guohao'
'Qiu, Shineng'
'Xi, Yang'
'Ding, Yao'
'Zhang, Dongming'
'Zhang, Rong'
'He, Guangke'
'Zhu, Hongjun'

_publ_section_title
;
 (IPr)CuF-catalyzed \a-site regiocontrolled trans-hydrofluorination of
 ynamides.
;
_journal_issue 32
_journal_name_full 'Organic &amp; biomolecular chemistry'
_journal_page_first 7746
_journal_page_last 7753
_journal_paper_doi 10.1039/c6ob01345g
_journal_volume 14
_journal_year 2016
_chemical_formula_sum 'C11 H10 F N O2'
_chemical_formula_weight 207.20
_chemical_name_systematic
; 
 ? 
;
_space_group_IT_number 14
_symmetry_cell_setting monoclinic
_symmetry_space_group_name_Hall '-P 2yn'
_symmetry_space_group_name_H-M 'P 1 21/n 1'
_atom_sites_solution_hydrogens geom
_atom_sites_solution_primary direct
_atom_sites_solution_secondary difmap
_audit_block_doi 10.5517/ccdc.csd.cc1kjk7w
_audit_creation_method SHELXL-97
_audit_update_record
;
2016-01-07 deposited with the CCDC.
2016-07-19 downloaded from the CCDC.
;
_cell_angle_alpha 90.00
_cell_angle_beta 96.873(14)
_cell_angle_gamma 90.00
_cell_formula_units_Z 4
_cell_length_a 7.106(6)
_cell_length_b 6.266(6)
_cell_length_c 22.60(2)
_cell_measurement_reflns_used 1271
_cell_measurement_temperature 296(2)
_cell_measurement_theta_max 27.19
_cell_measurement_theta_min 2.92
_cell_volume 999.1(16)
_computing_cell_refinement 'Bruker SMART'
_computing_data_collection 'Bruker SMART'
_computing_data_reduction 'Bruker SAINT'
_computing_molecular_graphics 'Bruker SHELXTL'
_computing_publication_material 'Bruker SHELXTL'
_computing_structure_refinement 'SHELXL-97 (Sheldrick, 1997)'
_computing_structure_solution 'SHELXS-97 (Sheldrick, 1990)'
_diffrn_ambient_temperature 296(2)
_diffrn_measured_fraction_theta_full 0.998
_diffrn_measured_fraction_theta_max 0.998
_diffrn_measurement_device_type 'CCD area detector'
_diffrn_measurement_method 'phi and omega scans'
_diffrn_radiation_monochromator graphite
_diffrn_radiation_source 'fine-focus sealed tube'
_diffrn_radiation_type MoK\a
_diffrn_radiation_wavelength 0.71073
_diffrn_reflns_av_R_equivalents 0.0371
_diffrn_reflns_av_sigmaI/netI 0.0379
_diffrn_reflns_limit_h_max 8
_diffrn_reflns_limit_h_min -8
_diffrn_reflns_limit_k_max 7
_diffrn_reflns_limit_k_min -7
_diffrn_reflns_limit_l_max 24
_diffrn_reflns_limit_l_min -26
_diffrn_reflns_number 5107
_diffrn_reflns_theta_full 25.01
_diffrn_reflns_theta_max 25.01
_diffrn_reflns_theta_min 2.92
_exptl_absorpt_coefficient_mu 0.108
_exptl_absorpt_correction_T_max 0.9819
_exptl_absorpt_correction_T_min 0.9726
_exptl_absorpt_correction_type multi-scan
_exptl_absorpt_process_details sadabs
_exptl_crystal_colour colorless
_exptl_crystal_density_diffrn 1.378
_exptl_crystal_density_method 'not measured'
_exptl_crystal_description block
_exptl_crystal_F_000 432
_exptl_crystal_size_max 0.26
_exptl_crystal_size_mid 0.22
_exptl_crystal_size_min 0.17
_refine_diff_density_max 0.675
_refine_diff_density_min -0.321
_refine_diff_density_rms 0.053
_refine_ls_extinction_coef 0.025(7)
_refine_ls_extinction_expression Fc^*^=kFc[1+0.001xFc^2^\l^3^/sin(2\q)]^-1/4^
_refine_ls_extinction_method SHELXL
_refine_ls_goodness_of_fit_ref 1.067
_refine_ls_hydrogen_treatment mixed
_refine_ls_matrix_type full
_refine_ls_number_parameters 125
_refine_ls_number_reflns 1761
_refine_ls_number_restraints 0
_refine_ls_restrained_S_all 1.067
_refine_ls_R_factor_all 0.0850
_refine_ls_R_factor_gt 0.0654
_refine_ls_shift/su_max 0.000
_refine_ls_shift/su_mean 0.000
_refine_ls_structure_factor_coef Fsqd
_refine_ls_weighting_details 'calc w=1/[\s^2^(Fo^2^)+(0.1296P)^2^+0.3655P] where P=(Fo^2^+2Fc^2^)/3'
_refine_ls_weighting_scheme calc
_refine_ls_wR_factor_gt 0.2048
_refine_ls_wR_factor_ref 0.2240
_reflns_number_gt 1298
_reflns_number_total 1761
_reflns_threshold_expression >2sigma(I)
_cod_data_source_file c6ob01345g2.cif
_cod_data_source_block 20150107ngdzgh2b_0m
_cod_depositor_comments
;
The following automatic conversions were performed:

'_symmetry_cell_setting' value 'Monoclinic' changed to 'monoclinic'
according to
/usr/data/users/saulius/crontab/automatic-downloads/rss-feeds/RSC/lib/dictionaries/cif_core.dic
dictionary named 'cif_core.dic' version 2.4.2 from 2011-04-26.

Automatic conversion script
Id: cif_fix_values 4268 2015-11-12 08:31:59Z antanas 

 Adding full bibliography for 7155207.cif.
;
_cod_original_cell_volume 999.0(15)
_cod_original_sg_symbol_H-M 'P2(1)/n  '
_cod_database_code 7155207

loop_
_symmetry_equiv_pos_as_xyz
'x, y, z'
'-x+1/2, y+1/2, -z+1/2'
'-x, -y, -z'
'x-1/2, -y-1/2, z-1/2'

loop_
_atom_site_label
_atom_site_type_symbol
_atom_site_fract_x
_atom_site_fract_y
_atom_site_fract_z
_atom_site_U_iso_or_equiv
_atom_site_adp_type
_atom_site_occupancy
_atom_site_symmetry_multiplicity
_atom_site_calc_flag
_atom_site_refinement_flags
C1 C 0.5544(4) 0.2641(6) 0.25642(14) 0.0596(9) Uani 1 1 d .
H1 H 0.5684 0.1687 0.2257 0.072 Uiso 1 1 calc R
C2 C 0.6186(5) 0.2082(6) 0.31567(16) 0.0675(10) Uani 1 1 d .
H2 H 0.6721 0.0746 0.3241 0.081 Uiso 1 1 calc R
C3 C 0.6029(5) 0.3491(7) 0.36096(15) 0.0701(10) Uani 1 1 d .
H3 H 0.6464 0.3123 0.4001 0.084 Uiso 1 1 calc R
C4 C 0.5223(5) 0.5457(7) 0.34825(15) 0.0720(10) Uani 1 1 d .
H4 H 0.5126 0.6427 0.3789 0.086 Uiso 1 1 calc R
C5 C 0.4558(4) 0.6001(6) 0.29060(14) 0.0601(9) Uani 1 1 d .
H5 H 0.3999 0.7331 0.2830 0.072 Uiso 1 1 calc R
C6 C 0.4700(4) 0.4617(5) 0.24363(12) 0.048 Uani 1 1 d .
C7 C 0.3924(4) 0.5361(5) 0.18332(13) 0.052 Uani 1 1 d .
H7 H 0.3266 0.6646 0.1823 0.062 Uiso 1 1 calc R
C8 C 0.4026(4) 0.4484(5) 0.13178(12) 0.0481(7) Uani 1 1 d .
C9 C 0.2666(4) 0.4213(5) 0.02778(13) 0.0507(7) Uani 1 1 d .
C10 C 0.2550(5) 0.7733(5) -0.00043(13) 0.0558(8) Uani 1 1 d .
H10A H 0.1357 0.8503 -0.0042 0.067 Uiso 1 1 calc R
H10B H 0.3396 0.8431 -0.0250 0.067 Uiso 1 1 calc R
C11 C 0.3424(5) 0.7668(5) 0.06390(14) 0.0586(9) Uani 1 1 d .
H11A H 0.4709 0.8217 0.0685 0.070 Uiso 1 1 calc R
H11B H 0.2673 0.8465 0.0895 0.070 Uiso 1 1 calc R
F1 F 0.4933(4) 0.2619(4) 0.12636(9) 0.0970(9) Uani 1 1 d .
N1 N 0.3384(3) 0.5388(4) 0.07619(10) 0.0472(6) Uani 1 1 d .
O1 O 0.2411(4) 0.2312(4) 0.02400(11) 0.0769(8) Uani 1 1 d .
O2 O 0.2249(3) 0.5531(3) -0.01830(9) 0.0629(7) Uani 1 1 d .

loop_
_atom_site_aniso_label
_atom_site_aniso_U_11
_atom_site_aniso_U_22
_atom_site_aniso_U_33
_atom_site_aniso_U_23
_atom_site_aniso_U_13
_atom_site_aniso_U_12
C1 0.0534(17) 0.079(2) 0.0449(17) -0.0046(16) 0.0014(13) 0.0049(16)
C2 0.0547(18) 0.080(3) 0.066(2) 0.0154(18) -0.0025(16) 0.0130(17)
C3 0.0595(19) 0.105(3) 0.0416(18) 0.0058(19) -0.0094(14) 0.008(2)
C4 0.076(2) 0.094(3) 0.0439(18) -0.0122(18) -0.0028(16) 0.011(2)
C5 0.0608(18) 0.069(2) 0.0476(17) -0.0080(15) -0.0035(14) 0.0086(16)
C6 0.041 0.060 0.042 0.001 0.001 -0.001
C7 0.054 0.049 0.050 -0.002 -0.003 0.008
C8 0.0551(16) 0.0411(17) 0.0466(16) 0.0036(13) -0.0001(13) 0.0054(13)
C9 0.0647(18) 0.0388(18) 0.0472(17) -0.0038(13) 0.0003(13) 0.0006(14)
C10 0.080(2) 0.0393(17) 0.0455(17) 0.0019(13) -0.0019(15) -0.0006(15)
C11 0.081(2) 0.0442(19) 0.0477(18) -0.0023(13) -0.0031(15) -0.0013(15)
F1 0.157(2) 0.0765(16) 0.0538(12) -0.0038(10) -0.0045(13) 0.0597(14)
N1 0.0621(14) 0.0364(13) 0.0405(13) 0.0047(10) -0.0042(10) 0.0000(11)
O1 0.118(2) 0.0359(14) 0.0714(17) -0.0036(11) -0.0122(14) -0.0054(12)
O2 0.1034(17) 0.0420(13) 0.0398(11) -0.0024(9) -0.0059(11) -0.0018(11)

loop_
_atom_type_symbol
_atom_type_description
_atom_type_scat_dispersion_real
_atom_type_scat_dispersion_imag
_atom_type_scat_source
C C 0.0033 0.0016 'International Tables Vol C Tables 4.2.6.8 and 6.1.1.4'
H H 0.0000 0.0000 'International Tables Vol C Tables 4.2.6.8 and 6.1.1.4'
N N 0.0061 0.0033 'International Tables Vol C Tables 4.2.6.8 and 6.1.1.4'
O O 0.0106 0.0060 'International Tables Vol C Tables 4.2.6.8 and 6.1.1.4'
F F 0.0171 0.0103 'International Tables Vol C Tables 4.2.6.8 and 6.1.1.4'

loop_
_citation_id
_citation_doi
_citation_year
1 10.1021/acs.orglett.6b00615 2016

loop_
_geom_angle_atom_site_label_1
_geom_angle_atom_site_label_2
_geom_angle_atom_site_label_3
_geom_angle
C6 C1 C2 120.1(3)
C6 C1 H1 119.9
C2 C1 H1 119.9
C3 C2 C1 120.4(3)
C3 C2 H2 119.8
C1 C2 H2 119.8
C2 C3 C4 119.5(3)
C2 C3 H3 120.3
C4 C3 H3 120.3
C5 C4 C3 120.5(3)
C5 C4 H4 119.7
C3 C4 H4 119.7
C4 C5 C6 121.5(3)
C4 C5 H5 119.2
C6 C5 H5 119.2
C5 C6 C1 117.9(3)
C5 C6 C7 117.1(3)
C1 C6 C7 125.0(3)
C8 C7 C6 129.6(3)
C8 C7 H7 115.2
C6 C7 H7 115.2
C7 C8 F1 121.8(3)
C7 C8 N1 125.8(3)
F1 C8 N1 112.1(2)
O1 C9 O2 122.6(3)
O1 C9 N1 128.8(3)
O2 C9 N1 108.6(3)
O2 C10 C11 105.8(2)
O2 C10 H10A 110.6
C11 C10 H10A 110.6
O2 C10 H10B 110.6
C11 C10 H10B 110.6
H10A C10 H10B 108.7
N1 C11 C10 101.2(2)
N1 C11 H11A 111.5
C10 C11 H11A 111.5
N1 C11 H11B 111.5
C10 C11 H11B 111.5
H11A C11 H11B 109.3
C9 N1 C8 123.4(3)
C9 N1 C11 112.9(2)
C8 N1 C11 123.7(2)
C9 O2 C10 111.1(2)

loop_
_geom_bond_atom_site_label_1
_geom_bond_atom_site_label_2
_geom_bond_distance
C1 C6 1.391(5)
C1 C2 1.406(5)
C1 H1 0.9300
C2 C3 1.366(5)
C2 H2 0.9300
C3 C4 1.374(5)
C3 H3 0.9300
C4 C5 1.375(5)
C4 H4 0.9300
C5 C6 1.384(4)
C5 H5 0.9300
C6 C7 1.483(4)
C7 C8 1.298(4)
C7 H7 0.9300
C8 F1 1.347(4)
C8 N1 1.404(4)
C9 O1 1.207(4)
C9 O2 1.334(4)
C9 N1 1.366(4)
C10 O2 1.447(4)
C10 C11 1.511(4)
C10 H10A 0.9700
C10 H10B 0.9700
C11 N1 1.456(4)
C11 H11A 0.9700
C11 H11B 0.9700

loop_
_geom_torsion_atom_site_label_1
_geom_torsion_atom_site_label_2
_geom_torsion_atom_site_label_3
_geom_torsion_atom_site_label_4
_geom_torsion
C6 C1 C2 C3 -1.6(5)
C1 C2 C3 C4 0.5(5)
C2 C3 C4 C5 0.7(6)
C3 C4 C5 C6 -1.0(5)
C4 C5 C6 C1 -0.1(5)
C4 C5 C6 C7 179.6(3)
C2 C1 C6 C5 1.3(5)
C2 C1 C6 C7 -178.3(3)
C5 C6 C7 C8 172.9(3)
C1 C6 C7 C8 -7.5(5)
C6 C7 C8 F1 0.1(5)
C6 C7 C8 N1 -174.3(3)
O2 C10 C11 N1 -4.0(3)
O1 C9 N1 C8 2.2(5)
O2 C9 N1 C8 -177.8(3)
O1 C9 N1 C11 -178.2(4)
O2 C9 N1 C11 1.8(3)
C7 C8 N1 C9 -147.2(3)
F1 C8 N1 C9 37.9(4)
C7 C8 N1 C11 33.2(5)
F1 C8 N1 C11 -141.6(3)
C10 C11 N1 C9 1.6(3)
C10 C11 N1 C8 -178.8(3)
O1 C9 O2 C10 175.4(3)
N1 C9 O2 C10 -4.6(3)
C11 C10 O2 C9 5.5(4)
